data_4117736
loop_
_publ_author_name
'Masaaki Sadakiyo'
'Hisashi \=Okawa'
'Akihito Shigematsu'
'Masaaki Ohba'
'Teppei Yamada'
'Hiroshi Kitagawa'

_publ_section_title
;
 Promotion of Low-Humidity Proton Conduction by Controlling Hydrophilicity
 in Layered Metal-Organic Frameworks
;
_journal_name_full 'Journal of the American Chemical Society'
_journal_page_first 5472
_journal_page_last 5475
_journal_paper_doi 10.1021/ja300122r
_journal_volume 134
_journal_year 2012
_chemical_formula_moiety 'C20 H30 Cr Mn N O14 '
_chemical_formula_sum 'C20 H30 Cr Mn N O14'
_chemical_formula_weight 615.39
_space_group_IT_number 161
_symmetry_cell_setting trigonal
_symmetry_Int_Tables_number 161
_symmetry_space_group_name_Hall 'R 3 -2"c'
_symmetry_space_group_name_H-M 'R 3 c :H'
_audit_creation_date 2009-07-16
_audit_creation_method 'by CrystalStructure 3.8.0'
_cell_angle_alpha 90.0000
_cell_angle_beta 90.0000
_cell_angle_gamma 120.0000
_cell_formula_units_Z 6
_cell_length_a 9.3928(13)
_cell_length_b 9.3928(13)
_cell_length_c 51.0080(13)
_cell_measurement_reflns_used 2449
_cell_measurement_temperature 100.1
_cell_measurement_theta_max 23.29
_cell_measurement_theta_min 2.40
_cell_volume 3897.3(8)
_computing_cell_refinement 'MSC/AFC Diffractometer Control'
_computing_data_collection 'MSC/AFC Diffractometer Control'
_computing_data_reduction CrystalStructure
_computing_publication_material 'CrystalStructure 3.8.0'
_computing_structure_refinement SHELXL
_computing_structure_solution SIR2004
_diffrn_ambient_temperature 100
_diffrn_measured_fraction_theta_full 1.000
_diffrn_measured_fraction_theta_max 1.000
_diffrn_measurement_device_type 'Bruker SMART APEX CCD-detector'
_diffrn_measurement_method \w-2\q
_diffrn_radiation_monochromator graphite
_diffrn_radiation_source 'rotating anode with a mirror focusing unit'
_diffrn_radiation_type 'Mo K\a'
_diffrn_radiation_wavelength 0.71073
_diffrn_reflns_av_R_equivalents 0.028
_diffrn_reflns_limit_h_max 10
_diffrn_reflns_limit_h_min -10
_diffrn_reflns_limit_k_max 10
_diffrn_reflns_limit_k_min -5
_diffrn_reflns_limit_l_max 53
_diffrn_reflns_limit_l_min -56
_diffrn_reflns_number 4750
_diffrn_reflns_theta_full 23.33
_diffrn_reflns_theta_max 23.33
_diffrn_standards_decay_% 0.00
_diffrn_standards_interval_count 0
_diffrn_standards_number 0
_exptl_absorpt_coefficient_mu 0.973
_exptl_absorpt_correction_T_max 0.9714
_exptl_absorpt_correction_T_min 0.7331
_exptl_absorpt_correction_type multi-scan
_exptl_crystal_colour dark-red
_exptl_crystal_density_diffrn 1.573
_exptl_crystal_description prism
_exptl_crystal_F_000 1908.00
_exptl_crystal_size_max 0.34
_exptl_crystal_size_mid 0.29
_exptl_crystal_size_min 0.03
_refine_diff_density_max 0.34
_refine_diff_density_min -0.27
_refine_ls_abs_structure_details 'Flack, H. D. (1983), Acta Cryst. A39, 876-881.  623 Friedel Pairs'
_refine_ls_abs_structure_Flack 0.11(7)
_refine_ls_extinction_coef 0.00018(9)
_refine_ls_extinction_method SHELXL
_refine_ls_goodness_of_fit_ref 1.134
_refine_ls_hydrogen_treatment none
_refine_ls_number_parameters 96
_refine_ls_number_reflns 1261
_refine_ls_R_factor_gt 0.0519
_refine_ls_shift/su_max 0.0000
_refine_ls_structure_factor_coef Fsqd
_refine_ls_weighting_details 'w = 1/[\s^2^(Fo^2^)+(0.0591P)^2^+20.8923P] where P=(Fo^2^+2Fc^2^)/3'
_refine_ls_weighting_scheme calc
_refine_ls_wR_factor_ref 0.1344
_reflns_number_gt 1186
_reflns_number_total 1261
_reflns_threshold_expression F^2^>2.0\s(F^2^)
_cod_data_source_file ja300122r_si_002.cif
_cod_data_source_block '_[N(Bu)3(etac)][MnCr(ox)3]'
_cod_original_sg_symbol_H-M 'R 3 c'
_cod_original_formula_sum 'C20 H30 Cr Mn N O14 '
_cod_database_code 4117736

loop_
_symmetry_equiv_pos_site_id
_symmetry_equiv_pos_as_xyz
1 +X,+Y,+Z
2 -Y,+X-Y,+Z
3 -X+Y,-X,+Z
4 -X+Y,+Y,1/2+Z
5 +X,+X-Y,1/2+Z
6 -Y,-X,1/2+Z
7 2/3+X,1/3+Y,1/3+Z
8 2/3-Y,1/3+X-Y,1/3+Z
9 2/3-X+Y,1/3-X,1/3+Z
10 2/3-X+Y,1/3+Y,5/6+Z
11 2/3+X,1/3+X-Y,5/6+Z
12 2/3-Y,1/3-X,5/6+Z
13 1/3+X,2/3+Y,2/3+Z
14 1/3-Y,2/3+X-Y,2/3+Z
15 1/3-X+Y,2/3-X,2/3+Z
16 1/3-X+Y,2/3+Y,1/6+Z
17 1/3+X,2/3+X-Y,1/6+Z
18 1/3-Y,2/3-X,1/6+Z

loop_
_atom_site_label
_atom_site_type_symbol
_atom_site_fract_x
_atom_site_fract_y
_atom_site_fract_z
_atom_site_U_iso_or_equiv
_atom_site_adp_type
_atom_site_occupancy
_atom_site_symmetry_multiplicity
_atom_site_calc_flag
_atom_site_refinement_flags
Mn(1) Mn 0.6667 0.3333 0.53785(3) 0.0530(7) Uani 1.00 3 d S
Cr(1) Cr 0.3333 0.6667 0.53814(3) 0.0418(6) Uani 1.00 3 d S
O(1) O 0.5055(6) 0.6559(6) 0.51676(11) 0.0469(13) Uani 1.00 1 d .
O(2) O 0.3440(6) 0.4987(5) 0.55928(9) 0.0444(13) Uani 1.00 1 d .
O(3) O 0.6400(5) 0.5209(6) 0.51544(11) 0.0473(12) Uani 1.00 1 d .
O(4) O 0.4852(6) 0.3597(6) 0.56001(11) 0.0538(14) Uani 1.00 1 d .
O(5) O 0.242(4) 0.666(5) 0.7224(5) 0.290(15) Uiso 0.67 1 d P
N(1) N 0.3333 0.6667 0.6444(4) 0.110(4) Uani 1.00 3 d S
C(1) C 0.5402(9) 0.5531(9) 0.52513(16) 0.0485(19) Uani 1.00 1 d .
C(2) C 0.4498(7) 0.4601(7) 0.55031(17) 0.0384(16) Uani 1.00 1 d .
C(3) C 0.345(6) 0.748(5) 0.6707(8) 0.134(14) Uiso 0.33 1 d P
C(4) C 0.3333 0.6667 0.6931(10) 0.23(2) Uiso 1.00 3 d SP
C(5) C 0.470(4) 0.636(4) 0.6258(6) 0.288(13) Uiso 1.00 1 d .
C(6) C 0.625(6) 0.673(4) 0.6387(9) 0.35(2) Uiso 1.00 1 d .
C(7) C 0.708(3) 0.713(4) 0.6132(6) 0.133(9) Uiso 0.50 1 d P
C(8) C 0.663(3) 0.576(2) 0.6173(5) 0.105(6) Uiso 0.50 1 d P
C(9) C 0.828(3) 0.680(4) 0.6161(5) 0.268(12) Uiso 1.00 1 d .

loop_
_atom_site_aniso_label
_atom_site_aniso_U_11
_atom_site_aniso_U_22
_atom_site_aniso_U_33
_atom_site_aniso_U_12
_atom_site_aniso_U_13
_atom_site_aniso_U_23
Mn(1) 0.0411(7) 0.0411(7) 0.0769(18) 0.0205(3) 0.0000 0.0000
Cr(1) 0.0384(7) 0.0384(7) 0.0486(11) 0.0192(3) 0.0000 0.0000
O(1) 0.056(2) 0.040(2) 0.053(3) 0.030(2) 0.006(2) 0.012(2)
O(2) 0.056(2) 0.036(2) 0.049(2) 0.030(2) 0.006(2) 0.001(2)
O(3) 0.031(2) 0.049(2) 0.069(3) 0.026(2) 0.013(2) 0.012(2)
O(4) 0.041(2) 0.052(2) 0.063(3) 0.019(2) 0.009(2) 0.012(2)
N(1) 0.092(6) 0.092(6) 0.145(13) 0.046(3) 0.0000 0.0000
C(1) 0.043(3) 0.044(3) 0.040(3) 0.008(4) 0.004(3) 0.004(3)
C(2) 0.023(3) 0.020(2) 0.072(4) 0.011(2) -0.008(3) -0.001(3)

loop_
_atom_type_symbol
_atom_type_description
_atom_type_scat_dispersion_real
_atom_type_scat_dispersion_imag
_atom_type_scat_source
C C 0.003 0.002
;
International Tables for Crystallography
(1992, Vol. C, Tables 4.2.6.8 and 6.1.1.4)
;
N N 0.006 0.003
;
International Tables for Crystallography
(1992, Vol. C, Tables 4.2.6.8 and 6.1.1.4)
;
O O 0.011 0.006
;
International Tables for Crystallography
(1992, Vol. C, Tables 4.2.6.8 and 6.1.1.4)
;
Cr Cr 0.321 0.624
;
International Tables for Crystallography
(1992, Vol. C, Tables 4.2.6.8 and 6.1.1.4)
;
Mn Mn 0.337 0.728
;
International Tables for Crystallography
(1992, Vol. C, Tables 4.2.6.8 and 6.1.1.4)
;
H H 0.000 0.000
;
International Tables for Crystallography
(1992, Vol. C, Table 6.1.1.4)
;

loop_
_geom_angle_atom_site_label_1
_geom_angle_atom_site_label_2
_geom_angle_atom_site_label_3
_geom_angle
_geom_angle_publ_flag
_geom_angle_site_symmetry_1
_geom_angle_site_symmetry_3
O(3) Mn(1) O(3) 95.8(2) yes . 2_655
O(3) Mn(1) O(3) 95.8(2) yes . 3_665
O(3) Mn(1) O(4) 76.7(2) yes . .
O(3) Mn(1) O(4) 168.67(18) yes . 2_655
O(3) Mn(1) O(4) 93.4(2) yes . 3_665
O(3) Mn(1) O(3) 95.82(19) yes 2_655 3_665
O(3) Mn(1) O(4) 93.4(2) yes 2_655 .
O(3) Mn(1) O(4) 76.7(2) yes 2_655 2_655
O(3) Mn(1) O(4) 168.7(2) yes 2_655 3_665
O(3) Mn(1) O(4) 168.68(18) yes 3_665 .
O(3) Mn(1) O(4) 93.4(2) yes 3_665 2_655
O(3) Mn(1) O(4) 76.7(2) yes 3_665 3_665
O(4) Mn(1) O(4) 95.1(2) yes . 2_655
O(4) Mn(1) O(4) 95.1(2) yes . 3_665
O(4) Mn(1) O(4) 95.1(2) yes 2_655 3_665
O(1) Cr(1) O(1) 93.0(2) yes . 2_665
O(1) Cr(1) O(1) 92.9(2) yes . 3_565
O(1) Cr(1) O(2) 83.7(2) yes . .
O(1) Cr(1) O(2) 91.0(2) yes . 2_665
O(1) Cr(1) O(2) 174.9(2) yes . 3_565
O(1) Cr(1) O(1) 93.0(2) yes 2_665 3_565
O(1) Cr(1) O(2) 174.9(2) yes 2_665 .
O(1) Cr(1) O(2) 83.7(2) yes 2_665 2_665
O(1) Cr(1) O(2) 91.1(2) yes 2_665 3_565
O(1) Cr(1) O(2) 91.0(2) yes 3_565 .
O(1) Cr(1) O(2) 175.0(2) yes 3_565 2_665
O(1) Cr(1) O(2) 83.7(2) yes 3_565 3_565
O(2) Cr(1) O(2) 92.5(2) yes . 2_665
O(2) Cr(1) O(2) 92.5(2) yes . 3_565
O(2) Cr(1) O(2) 92.5(2) yes 2_665 3_565
Cr(1) O(1) C(1) 112.8(4) yes . .
Cr(1) O(2) C(2) 112.7(4) yes . .
Mn(1) O(3) C(1) 113.1(5) yes . .
Mn(1) O(4) C(2) 113.7(4) yes . .
O(5) O(5) O(5) 60(3) yes 2_665 3_565
O(5) O(5) C(4) 65(2) yes 2_665 .
O(5) O(5) C(4) 64.6(19) yes 3_565 .
C(3) N(1) C(3) 48(2) yes . 2_665
C(3) N(1) C(3) 48(3) yes . 3_565
C(3) N(1) C(5) 134(2) yes . .
C(3) N(1) C(5) 95(2) yes . 2_665
C(3) N(1) C(5) 132(2) yes . 3_565
C(3) N(1) C(3) 48(3) yes 2_665 3_565
C(3) N(1) C(5) 132(3) yes 2_665 .
C(3) N(1) C(5) 134(2) yes 2_665 2_665
C(3) N(1) C(5) 95(2) yes 2_665 3_565
C(3) N(1) C(5) 95(2) yes 3_565 .
C(3) N(1) C(5) 132(2) yes 3_565 2_665
C(3) N(1) C(5) 134(2) yes 3_565 3_565
C(5) N(1) C(5) 93(2) yes . 2_665
C(5) N(1) C(5) 93(2) yes . 3_565
C(5) N(1) C(5) 93(2) yes 2_665 3_565
O(1) C(1) O(3) 125.8(7) yes . .
O(1) C(1) C(2) 116.3(8) yes . .
O(3) C(1) C(2) 117.9(8) yes . .
O(2) C(2) O(4) 126.9(7) yes . .
O(2) C(2) C(1) 114.5(7) yes . .
O(4) C(2) C(1) 118.5(7) yes . .
N(1) C(3) C(3) 66(2) yes . 2_665
N(1) C(3) C(3) 66(3) yes . 3_565
N(1) C(3) C(4) 120(3) yes . .
C(3) C(3) C(3) 60(4) yes 2_665 3_565
C(3) C(3) C(4) 63(3) yes 2_665 .
C(3) C(3) C(4) 63(3) yes 3_565 .
O(5) C(4) O(5) 51(2) yes . 2_665
O(5) C(4) O(5) 51(2) yes . 3_565
O(5) C(4) C(3) 130(3) yes . .
O(5) C(4) C(3) 125(2) yes . 2_665
O(5) C(4) C(3) 175(3) yes . 3_565
O(5) C(4) O(5) 51(2) yes 2_665 3_565
O(5) C(4) C(3) 175(2) yes 2_665 .
O(5) C(4) C(3) 130(2) yes 2_665 2_665
O(5) C(4) C(3) 125(3) yes 2_665 3_565
O(5) C(4) C(3) 125(2) yes 3_565 .
O(5) C(4) C(3) 175(3) yes 3_565 2_665
O(5) C(4) C(3) 130(2) yes 3_565 3_565
C(3) C(4) C(3) 55(3) yes . 2_665
C(3) C(4) C(3) 55(4) yes . 3_565
C(3) C(4) C(3) 55(3) yes 2_665 3_565
N(1) C(5) C(6) 116(3) yes . .
C(5) C(6) C(7) 90(3) yes . .
C(5) C(6) C(8) 92(3) yes . .
C(7) C(6) C(8) 45(2) yes . .
C(6) C(7) C(8) 73(2) yes . .
C(6) C(7) C(9) 104(3) yes . .
C(8) C(7) C(9) 66(3) yes . .
C(6) C(8) C(7) 63(2) yes . .
C(6) C(8) C(9) 97(2) yes . .
C(7) C(8) C(9) 63(2) yes . .
C(7) C(9) C(8) 51(2) yes . .

loop_
_geom_bond_atom_site_label_1
_geom_bond_atom_site_label_2
_geom_bond_distance
_geom_bond_publ_flag
_geom_bond_site_symmetry_2
Mn(1) O(3) 2.217(6) yes .
Mn(1) O(3) 2.217(4) yes 2_655
Mn(1) O(3) 2.217(5) yes 3_665
Mn(1) O(4) 2.160(6) yes .
Mn(1) O(4) 2.160(6) yes 2_655
Mn(1) O(4) 2.160(4) yes 3_665
Cr(1) O(1) 1.995(6) yes .
Cr(1) O(1) 1.994(6) yes 2_665
Cr(1) O(1) 1.995(4) yes 3_565
Cr(1) O(2) 1.955(5) yes .
Cr(1) O(2) 1.955(4) yes 2_665
Cr(1) O(2) 1.954(5) yes 3_565
O(1) C(1) 1.239(12) yes .
O(2) C(2) 1.300(10) yes .
O(3) C(1) 1.224(11) yes .
O(4) C(2) 1.248(10) yes .
O(5) O(5) 1.47(8) yes 2_665
O(5) O(5) 1.47(4) yes 3_565
O(5) C(4) 1.72(5) yes .
N(1) C(5) 1.73(4) yes .
N(1) C(5) 1.73(4) yes 2_665
N(1) C(5) 1.73(3) yes 3_565
C(1) C(2) 1.547(10) yes .
C(3) C(3) 1.24(5) yes 2_665
C(3) C(3) 1.24(9) yes 3_565
C(3) C(4) 1.35(6) yes .
C(5) C(6) 1.47(7) yes .
C(6) C(7) 1.46(5) yes .
C(6) C(8) 1.57(6) yes .
C(7) C(8) 1.16(4) yes .
C(7) C(9) 1.32(6) yes .
C(8) C(9) 1.36(3) yes .
